data_4333623
loop_
_publ_author_name
'Antonio J. Calahorro'
'Antonio Pe\~nas-Sanjuan'
'Manuel Melguizo'
'David Fairen-Jim\'enez'
'Guillermo Zaragoza'
'Bel\'en Fern\'andez'
'Alfonso Salinas-Castillo'
'Antonio Rodr\'iguez-Di\'eguez'

_publ_contact_author_address
;
Departamento de Qu\'imica Inorg\'anica, Facultad de Ciencias,
c/ Severo Ochoa s/n, 18071 Granada, Spain
;
_publ_contact_author_email antonio5@ugr.es
_publ_contact_author_fax '34 958 248526'
_publ_contact_author_name 'Antonio Rodr\'iquez-Di\'eguez'
_publ_contact_author_phone '34 958 243236'
_publ_section_title
;
 First Examples of Metal-Organic Frameworks with the Novel
 3,3'-(1,2,4,5-Tetrazine-3,6-diyl)dibenzoic Spacer. Luminescence and
 Adsorption Properties
;
_journal_name_full 'Inorganic Chemistry'
_journal_page_first 546
_journal_page_last 548
_journal_paper_doi 10.1021/ic302318j
_journal_volume 52
_journal_year 2013
_chemical_compound_source 'synthesis as described'
_chemical_formula_moiety 'C16 H10 N4 O5 Zn'
_chemical_formula_sum 'C16 H10 N4 O5 Zn'
_chemical_formula_weight 403.67
_chemical_name_systematic
;
 ?
;
_space_group_IT_number 14
_symmetry_cell_setting monoclinic
_symmetry_Int_Tables_number 14
_symmetry_space_group_name_Hall '-P 2yn'
_symmetry_space_group_name_H-M 'P 1 21/n 1'
_atom_sites_solution_hydrogens geom
_atom_sites_solution_primary direct
_atom_sites_solution_secondary difmap
_audit_conform_dict_location ftp://ftp.iucr.org/pub/cif_core.dic
_audit_conform_dict_name cif_core.dic
_audit_conform_dict_version 2.4
_audit_creation_date 2012-07-20T11:35:22-00:00
_audit_creation_method 'WinGX routine CIF_UPDATE'
_cell_angle_alpha 90
_cell_angle_beta 90.015(9)
_cell_angle_gamma 90
_cell_formula_units_Z 4
_cell_length_a 7.247(4)
_cell_length_b 6.814(4)
_cell_length_c 29.631(17)
_cell_measurement_reflns_used 1068
_cell_measurement_temperature 100(2)
_cell_measurement_theta_max 19.62
_cell_measurement_theta_min 2.75
_cell_measurement_wavelength 0.71073
_cell_volume 1463.2(14)
_computing_cell_refinement 'BRUKER Smart'
_computing_data_collection 'BRUKER Smart'
_computing_data_reduction 'BRUKER Saint'
_computing_molecular_graphics 'Ortep-3 for Windows (Farrugia, 1997)'
_computing_publication_material 'WinGX publication routines (Farrugia, 1999)'
_computing_structure_refinement 'SHELXL-97 (Sheldrick, 2008)'
_computing_structure_solution 'SIR97 (Giacovazzo et al, 1997)'
_diffrn_ambient_temperature 100(2)
_diffrn_measured_fraction_theta_full 1
_diffrn_measured_fraction_theta_max 1
_diffrn_measurement_device_type 'Smart-CCD-1000 BRUKER'
_diffrn_measurement_method 'omega scans'
_diffrn_radiation_monochromator graphite
_diffrn_radiation_probe x-ray
_diffrn_radiation_source 'fine-focus sealed tube'
_diffrn_radiation_type MoK\a
_diffrn_radiation_wavelength 0.7107
_diffrn_reflns_av_R_equivalents 0.1007
_diffrn_reflns_av_unetI/netI 0.0715
_diffrn_reflns_limit_h_max 8
_diffrn_reflns_limit_h_min -8
_diffrn_reflns_limit_k_max 0
_diffrn_reflns_limit_k_min -8
_diffrn_reflns_limit_l_max 35
_diffrn_reflns_limit_l_min 0
_diffrn_reflns_number 16529
_diffrn_reflns_theta_full 25.35
_diffrn_reflns_theta_max 25.35
_diffrn_reflns_theta_min 1.37
_exptl_absorpt_coefficient_mu 1.72
_exptl_absorpt_correction_T_max 1
_exptl_absorpt_correction_T_min 0.8916
_exptl_absorpt_correction_type multi-scan
_exptl_absorpt_process_details 'BRUKER SADABS'
_exptl_crystal_colour colourless
_exptl_crystal_density_diffrn 1.832
_exptl_crystal_description prism
_exptl_crystal_F_000 816
_exptl_crystal_size_max 0.20
_exptl_crystal_size_mid 0.10
_exptl_crystal_size_min 0.05
_refine_diff_density_max 0.739
_refine_diff_density_min -0.435
_refine_diff_density_rms 0.108
_refine_ls_extinction_method none
_refine_ls_goodness_of_fit_ref 1.02
_refine_ls_hydrogen_treatment mixed
_refine_ls_matrix_type full
_refine_ls_number_parameters 242
_refine_ls_number_reflns 2675
_refine_ls_number_restraints 2
_refine_ls_restrained_S_all 1.02
_refine_ls_R_factor_all 0.0734
_refine_ls_R_factor_gt 0.0495
_refine_ls_shift/su_max 0
_refine_ls_shift/su_mean 0
_refine_ls_structure_factor_coef Fsqd
_refine_ls_weighting_details 'calc w=1/[\s^2^(Fo^2^)+(0.0516P)^2^+0.0000P] where P=(Fo^2^+2Fc^2^)/3'
_refine_ls_weighting_scheme calc
_refine_ls_wR_factor_gt 0.0992
_refine_ls_wR_factor_ref 0.1113
_reflns_number_gt 2088
_reflns_number_total 2675
_reflns_threshold_expression >2\s(I)
_cod_data_source_file ic302318j_si_001_3.cif
_cod_data_source_block Compound2
_cod_original_cell_volume 1463.3(15)
_cod_database_code 4333623

loop_
_symmetry_equiv_pos_as_xyz
'x, y, z'
'-x+1/2, y+1/2, -z+1/2'
'-x, -y, -z'
'x-1/2, -y-1/2, z-1/2'

loop_
_atom_site_label
_atom_site_type_symbol
_atom_site_fract_x
_atom_site_fract_y
_atom_site_fract_z
_atom_site_U_iso_or_equiv
_atom_site_adp_type
_atom_site_occupancy
_atom_site_symmetry_multiplicity
_atom_site_calc_flag
_atom_site_refinement_flags
O5 O 1.1391(7) 1.1509(7) 0.23453(16) 0.0406(12) Uani 1 1 d D
H5A H 1.131(9) 1.266(4) 0.224(2) 0.049 Uiso 1 1 d D
H5B H 1.226(7) 1.130(9) 0.2524(19) 0.049 Uiso 1 1 d D
Zn1 Zn 0.94245(12) 0.95288(8) 0.23042(3) 0.0294(2) Uani 1 1 d .
O2 O 1.1045(7) 0.5328(6) 0.20642(14) 0.0385(13) Uani 1 1 d .
O1 O 0.9732(7) 0.8006(6) 0.17700(12) 0.0360(12) Uani 1 1 d .
C1 C 1.0235(9) 0.6209(9) 0.1752(2) 0.0298(16) Uani 1 1 d .
C2 C 0.9727(10) 0.5151(9) 0.1326(2) 0.0286(16) Uani 1 1 d .
C3 C 0.8961(10) 0.6179(9) 0.09713(19) 0.0317(17) Uani 1 1 d .
H3 H 0.8773 0.7525 0.0997 0.038 Uiso 1 1 calc R
C4 C 0.8470(10) 0.5212(9) 0.0576(2) 0.0334(16) Uani 1 1 d .
C5 C 0.8685(10) 0.3196(9) 0.0546(2) 0.0385(19) Uani 1 1 d .
H5 H 0.8295 0.2534 0.0289 0.046 Uiso 1 1 calc R
C6 C 0.9479(11) 0.2164(8) 0.0899(2) 0.0403(18) Uani 1 1 d .
H6 H 0.9652 0.0816 0.0875 0.048 Uiso 1 1 calc R
C7 C 1.0011(10) 0.3138(9) 0.1284(2) 0.0354(18) Uani 1 1 d .
H7 H 1.0567 0.2446 0.1518 0.042 Uiso 1 1 calc R
C8 C 0.7707(10) 0.6337(10) 0.0199(2) 0.0335(17) Uani 1 1 d .
N1 N 0.7725(9) 0.8303(8) 0.02175(18) 0.0475(17) Uani 1 1 d .
N2 N 0.7105(10) 0.9309(8) -0.01284(19) 0.0462(16) Uani 1 1 d .
C9 C 0.6460(10) 0.8291(9) -0.0479(2) 0.0313(17) Uani 1 1 d .
N3 N 0.6359(9) 0.6310(8) -0.04990(17) 0.0432(16) Uani 1 1 d .
N4 N 0.6983(9) 0.5327(7) -0.01522(17) 0.0421(15) Uani 1 1 d .
C10 C 1.0820(10) 0.5619(9) 0.41154(19) 0.0294(15) Uani 1 1 d .
C11 C 1.0957(11) 0.3607(10) 0.4092(2) 0.0386(18) Uani 1 1 d .
H11 H 1.1428 0.2905 0.4336 0.046 Uiso 1 1 calc R
C12 C 1.0401(12) 0.2644(9) 0.3712(2) 0.047(2) Uani 1 1 d .
H12 H 1.0518 0.1286 0.3698 0.056 Uiso 1 1 calc R
C13 C 0.9677(10) 0.3634(8) 0.3352(2) 0.0331(17) Uani 1 1 d .
H13 H 0.9272 0.2951 0.3099 0.04 Uiso 1 1 calc R
C14 C 0.9553(10) 0.5642(8) 0.33666(18) 0.0263(15) Uani 1 1 d .
C15 C 1.0150(9) 0.6629(8) 0.37527(19) 0.0296(17) Uani 1 1 d .
H15 H 1.009 0.7992 0.3763 0.035 Uiso 1 1 calc R
C16 C 0.8950(9) 0.6793(9) 0.29712(19) 0.0295(16) Uani 1 1 d .
O3 O 0.7730(6) 0.6203(6) 0.27009(15) 0.0339(11) Uani 1 1 d .
O4 O 0.9755(6) 0.8421(6) 0.29021(12) 0.0351(12) Uani 1 1 d .

loop_
_atom_site_aniso_label
_atom_site_aniso_U_11
_atom_site_aniso_U_22
_atom_site_aniso_U_33
_atom_site_aniso_U_23
_atom_site_aniso_U_13
_atom_site_aniso_U_12
O5 0.046(3) 0.034(3) 0.042(3) 0.012(3) -0.023(3) -0.009(2)
Zn1 0.0404(4) 0.0249(3) 0.0228(3) 0.0001(4) -0.0110(4) 0.0017(4)
O2 0.055(3) 0.029(2) 0.032(2) -0.003(2) -0.019(2) 0.003(2)
O1 0.062(3) 0.024(2) 0.022(2) -0.0024(17) -0.010(2) 0.002(2)
C1 0.033(4) 0.033(3) 0.024(3) 0.001(3) -0.004(3) 0.001(3)
C2 0.029(4) 0.033(4) 0.024(3) -0.003(3) -0.007(3) 0.000(3)
C3 0.047(5) 0.027(3) 0.022(3) -0.003(3) -0.007(3) 0.005(3)
C4 0.046(4) 0.029(4) 0.026(3) 0.000(3) -0.009(3) -0.003(3)
C5 0.058(5) 0.028(4) 0.030(4) -0.004(3) -0.006(4) -0.010(3)
C6 0.066(5) 0.021(3) 0.035(4) -0.002(3) 0.001(4) 0.000(4)
C7 0.054(5) 0.027(3) 0.026(3) 0.001(3) -0.014(3) -0.001(3)
C8 0.045(4) 0.034(4) 0.021(4) -0.006(3) -0.009(3) 0.002(3)
N1 0.078(5) 0.033(3) 0.031(3) -0.003(3) -0.021(3) 0.006(3)
N2 0.073(5) 0.035(4) 0.031(3) -0.005(3) -0.021(3) 0.003(3)
C9 0.042(4) 0.029(4) 0.022(3) -0.004(3) -0.014(3) 0.004(3)
N3 0.061(4) 0.040(3) 0.029(3) 0.002(3) -0.016(3) -0.004(3)
N4 0.070(4) 0.030(3) 0.027(3) 0.002(3) -0.020(3) 0.004(3)
C10 0.034(4) 0.032(4) 0.023(3) 0.002(3) 0.001(3) -0.004(4)
C11 0.051(5) 0.034(4) 0.030(4) 0.011(3) -0.012(4) -0.001(4)
C12 0.078(6) 0.018(3) 0.045(4) 0.002(3) -0.018(5) 0.002(4)
C13 0.046(5) 0.021(3) 0.032(3) -0.005(3) -0.008(3) 0.000(3)
C14 0.028(4) 0.027(3) 0.024(3) 0.003(3) -0.008(3) -0.009(3)
C15 0.046(5) 0.016(3) 0.027(3) 0.003(3) -0.009(3) -0.004(3)
C16 0.036(4) 0.030(4) 0.022(3) 0.001(3) -0.003(3) 0.000(3)
O3 0.034(2) 0.040(3) 0.027(2) 0.008(2) -0.013(3) -0.011(2)
O4 0.049(3) 0.030(2) 0.027(2) 0.0071(19) -0.016(2) -0.004(2)

loop_
_atom_type_symbol
_atom_type_description
_atom_type_scat_dispersion_real
_atom_type_scat_dispersion_imag
_atom_type_scat_source
C C 0.0033 0.0016 'International Tables Vol C Tables 4.2.6.8 and 6.1.1.4'
H H 0 0 'International Tables Vol C Tables 4.2.6.8 and 6.1.1.4'
N N 0.0061 0.0033 'International Tables Vol C Tables 4.2.6.8 and 6.1.1.4'
O O 0.0106 0.006 'International Tables Vol C Tables 4.2.6.8 and 6.1.1.4'
Zn Zn 0.2839 1.4301 'International Tables Vol C Tables 4.2.6.8 and 6.1.1.4'

loop_
_geom_angle_atom_site_label_1
_geom_angle_atom_site_label_2
_geom_angle_atom_site_label_3
_geom_angle
_geom_angle_site_symmetry_1
_geom_angle_site_symmetry_3
Zn1 O5 H5A 124(4) . .
Zn1 O5 H5B 118(5) . .
H5A O5 H5B 117(6) . .
O1 Zn1 O3 114.16(19) . 2_655
O1 Zn1 O4 122.14(17) . .
O3 Zn1 O4 109.65(19) 2_655 .
O1 Zn1 O5 109.9(2) . .
O3 Zn1 O5 100.43(18) 2_655 .
O4 Zn1 O5 96.95(18) . .
C1 O1 Zn1 126.0(4) . .
O2 C1 O1 124.4(6) . .
O2 C1 C2 120.5(6) . .
O1 C1 C2 115.1(5) . .
C3 C2 C7 119.4(6) . .
C3 C2 C1 119.7(5) . .
C7 C2 C1 120.9(5) . .
C2 C3 C4 120.3(6) . .
C2 C3 H3 119.9 . .
C4 C3 H3 119.9 . .
C5 C4 C3 119.6(6) . .
C5 C4 C8 120.9(6) . .
C3 C4 C8 119.4(5) . .
C6 C5 C4 120.2(6) . .
C6 C5 H5 119.9 . .
C4 C5 H5 119.9 . .
C7 C6 C5 119.8(6) . .
C7 C6 H6 120.1 . .
C5 C6 H6 120.1 . .
C6 C7 C2 120.6(6) . .
C6 C7 H7 119.7 . .
C2 C7 H7 119.7 . .
N1 C8 N4 123.0(6) . .
N1 C8 C4 119.2(5) . .
N4 C8 C4 117.8(6) . .
N2 N1 C8 119.1(5) . .
N1 N2 C9 117.1(5) . .
N2 C9 N3 124.9(6) . .
N2 C9 C10 118.6(6) . 4_575
N3 C9 C10 116.5(5) . 4_575
N4 N3 C9 117.3(5) . .
N3 N4 C8 118.5(5) . .
C15 C10 C11 119.3(5) . .
C15 C10 C9 119.7(6) . 4_676
C11 C10 C9 121.0(6) . 4_676
C12 C11 C10 119.9(6) . .
C12 C11 H11 120 . .
C10 C11 H11 120 . .
C11 C12 C13 121.3(6) . .
C11 C12 H12 119.3 . .
C13 C12 H12 119.3 . .
C12 C13 C14 119.6(6) . .
C12 C13 H13 120.2 . .
C14 C13 H13 120.2 . .
C13 C14 C15 119.1(5) . .
C13 C14 C16 121.7(5) . .
C15 C14 C16 119.1(5) . .
C10 C15 C14 120.8(5) . .
C10 C15 H15 119.6 . .
C14 C15 H15 119.6 . .
O3 C16 O4 119.9(5) . .
O3 C16 C14 122.9(6) . .
O4 C16 C14 117.2(5) . .
C16 O3 Zn1 139.5(4) . 2_645
C16 O4 Zn1 115.5(4) . .

loop_
_geom_bond_atom_site_label_1
_geom_bond_atom_site_label_2
_geom_bond_distance
_geom_bond_site_symmetry_2
O5 Zn1 1.967(5) .
O5 H5A 0.85(2) .
O5 H5B 0.84(2) .
Zn1 O1 1.906(4) .
Zn1 O3 1.934(4) 2_655
Zn1 O4 1.941(4) .
O2 C1 1.248(7) .
O1 C1 1.279(7) .
C1 C2 1.500(8) .
C2 C3 1.380(8) .
C2 C7 1.393(8) .
C3 C4 1.391(8) .
C3 H3 0.93 .
C4 C5 1.385(8) .
C4 C8 1.463(8) .
C5 C6 1.384(8) .
C5 H5 0.93 .
C6 C7 1.374(8) .
C6 H6 0.93 .
C7 H7 0.93 .
C8 N1 1.341(8) .
C8 N4 1.353(8) .
N1 N2 1.312(7) .
N2 C9 1.334(7) .
C9 N3 1.353(8) .
C9 C10 1.487(8) 4_575
N3 N4 1.308(7) .
C10 C15 1.366(8) .
C10 C11 1.376(8) .
C10 C9 1.487(8) 4_676
C11 C12 1.365(8) .
C11 H11 0.93 .
C12 C13 1.366(8) .
C12 H12 0.93 .
C13 C14 1.372(7) .
C13 H13 0.93 .
C14 C15 1.396(7) .
C14 C16 1.476(8) .
C15 H15 0.93 .
C16 O3 1.259(6) .
C16 O4 1.270(7) .
O3 Zn1 1.934(4) 2_645

loop_
_geom_hbond_atom_site_label_D
_geom_hbond_atom_site_label_H
_geom_hbond_atom_site_label_A
_geom_hbond_distance_DH
_geom_hbond_distance_HA
_geom_hbond_distance_DA
_geom_hbond_angle_DHA
_geom_hbond_site_symmetry_A
O5 H5A O2 0.85(2) 1.90(2) 2.744(6) 174(7) 1_565
O5 H5B O2 0.84(2) 1.85(2) 2.676(6) 168(7) 2_755

loop_
_geom_torsion_atom_site_label_1
_geom_torsion_atom_site_label_2
_geom_torsion_atom_site_label_3
_geom_torsion_atom_site_label_4
_geom_torsion
_geom_torsion_site_symmetry_1
_geom_torsion_site_symmetry_4
O3 Zn1 O1 C1 -138.6(5) 2_655 .
O4 Zn1 O1 C1 -2.8(6) . .
O5 Zn1 O1 C1 109.4(5) . .
Zn1 O1 C1 O2 -19.3(10) . .
Zn1 O1 C1 C2 158.8(5) . .
O2 C1 C2 C3 -175.0(7) . .
O1 C1 C2 C3 6.9(9) . .
O2 C1 C2 C7 5.2(10) . .
O1 C1 C2 C7 -172.9(7) . .
C7 C2 C3 C4 0.4(11) . .
C1 C2 C3 C4 -179.4(7) . .
C2 C3 C4 C5 2.5(11) . .
C2 C3 C4 C8 -178.3(7) . .
C3 C4 C5 C6 -3.5(11) . .
C8 C4 C5 C6 177.3(7) . .
C4 C5 C6 C7 1.7(12) . .
C5 C6 C7 C2 1.3(12) . .
C3 C2 C7 C6 -2.3(12) . .
C1 C2 C7 C6 177.5(7) . .
C5 C4 C8 N1 -172.0(7) . .
C3 C4 C8 N1 8.9(11) . .
C5 C4 C8 N4 9.1(11) . .
C3 C4 C8 N4 -170.0(7) . .
N4 C8 N1 N2 -3.7(11) . .
C4 C8 N1 N2 177.4(7) . .
C8 N1 N2 C9 1.1(11) . .
N1 N2 C9 N3 1.6(11) . .
N1 N2 C9 C10 -177.4(7) . 4_575
N2 C9 N3 N4 -1.7(11) . .
C10 C9 N3 N4 177.4(6) 4_575 .
C9 N3 N4 C8 -0.9(10) . .
N1 C8 N4 N3 3.7(11) . .
C4 C8 N4 N3 -177.5(7) . .
C15 C10 C11 C12 -0.9(12) . .
C9 C10 C11 C12 -178.4(7) 4_676 .
C10 C11 C12 C13 -1.0(13) . .
C11 C12 C13 C14 1.9(13) . .
C12 C13 C14 C15 -0.8(11) . .
C12 C13 C14 C16 174.0(7) . .
C11 C10 C15 C14 2.0(11) . .
C9 C10 C15 C14 179.5(6) 4_676 .
C13 C14 C15 C10 -1.1(11) . .
C16 C14 C15 C10 -176.1(7) . .
C13 C14 C16 O3 36.2(11) . .
C15 C14 C16 O3 -149.0(7) . .
C13 C14 C16 O4 -141.9(7) . .
C15 C14 C16 O4 32.9(9) . .
O4 C16 O3 Zn1 -153.9(5) . 2_645
C14 C16 O3 Zn1 28.0(10) . 2_645
O3 C16 O4 Zn1 -14.3(7) . .
C14 C16 O4 Zn1 163.9(4) . .
O1 Zn1 O4 C16 -47.5(5) . .
O3 Zn1 O4 C16 90.0(4) 2_655 .
O5 Zn1 O4 C16 -166.2(4) . .
